data_7249526
loop_
_publ_author_name
'Zhang, Guoqiang'
'Pan, Rongkai'
'Liu, Shenggui'
'Chen, Huihui'

_publ_section_title
;
 Synthesis, crystal structures and luminescence properties of Zn(ii) and
 Cd(ii) coordination compounds assembled from flexible bis(quinolyl)
 ligands with symmetrical spacers: the influence of coordinated anions
;
_journal_issue 46
_journal_name_full CrystEngComm
_journal_page_first 6627
_journal_page_last 6639
_journal_paper_doi 10.1039/D4CE00768A
_journal_volume 26
_journal_year 2024
_chemical_formula_moiety 'C42 H30 Cd4 I6 N12 S2, 2(C3 H7 N O)'
_chemical_formula_sum 'C48 H44 Cd4 I6 N14 O2 S2'
_chemical_formula_weight 2124.09
_space_group_crystal_system monoclinic
_space_group_IT_number 14
_space_group_name_Hall '-P 2yn'
_space_group_name_H-M_alt 'P 1 21/n 1'
_atom_sites_solution_hydrogens geom
_atom_sites_solution_primary dual
_atom_sites_solution_secondary difmap
_audit_block_doi 10.5517/ccdc.csd.cc2jct3v
_audit_creation_date 2024-05-28
_audit_creation_method
;
Olex2 1.5
(compiled 2022.04.07 svn.rca3783a0 for OlexSys, GUI svn.r6498)
;
_audit_update_record
;
2024-07-28 deposited with the CCDC.	2024-10-29 downloaded from the CCDC.
;
_cell_angle_alpha 90
_cell_angle_beta 105.152(5)
_cell_angle_gamma 90
_cell_formula_units_Z 2
_cell_length_a 13.4958(5)
_cell_length_b 13.0911(6)
_cell_length_c 18.1432(10)
_cell_measurement_reflns_used 7058
_cell_measurement_temperature 170.00(10)
_cell_measurement_theta_max 25.4560
_cell_measurement_theta_min 3.9230
_cell_volume 3094.0(3)
_computing_cell_refinement 'CrysAlisPro 1.171.38.41 (Rigaku OD, 2015)'
_computing_data_collection 'CrysAlisPro 1.171.38.41 (Rigaku OD, 2015)'
_computing_data_reduction 'CrysAlisPro 1.171.38.41 (Rigaku OD, 2015)'
_computing_molecular_graphics 'Olex2 1.5 (Dolomanov et al., 2009)'
_computing_publication_material 'Olex2 1.5 (Dolomanov et al., 2009)'
_computing_structure_refinement 'SHELXL 2019/3 (Sheldrick, 2015)'
_computing_structure_solution 'SHELXT  (Sheldrick, 2015)'
_diffrn_ambient_temperature 170.00(10)
_diffrn_detector_area_resol_mean 8.0606
_diffrn_detector_type Eos
_diffrn_measured_fraction_theta_full 0.998
_diffrn_measured_fraction_theta_max 0.891
_diffrn_measurement_details
;
List of Runs (angles in degrees, time in seconds):

  # Type    Start    End  Width  t~exp~   \w     \q     \k     \f   Frames
#--------------------------------------------------------------------------
  1  \w    -24.00  52.00   1.00    5.00    --  -16.28  38.00 -30.00   76
  2  \w     24.00  52.00   1.00    5.00    --   15.49  77.00 -60.00   28
  3  \w     19.00  47.00   1.00    5.00    --   15.49  57.00  30.00   28
  4  \w      0.00  33.00   1.00    5.00    --   15.49  19.00-120.00   33
  5  \w    -25.00  22.00   1.00    5.00    --  -16.28 -99.00  90.00   47
  6  \w    -48.00  42.00   1.00    5.00    --   15.49 -77.00 -90.00   90
  7  \w     41.00  84.00   1.00    5.00    --   15.49-178.00-180.00   43
  8  \w    -80.00  -3.00   1.00    5.00    --  -16.28 -57.00 150.00   77
  9  \w    -83.00   9.00   1.00    5.00    --  -16.28 -77.00  30.00   92
;
_diffrn_measurement_device 'four-circle diffractometer'
_diffrn_measurement_device_type 'Xcalibur, Eos, Gemini'
_diffrn_measurement_method '\w scans'
_diffrn_radiation_type MoK\a
_diffrn_radiation_wavelength 0.71073
_diffrn_reflns_av_R_equivalents 0.0570
_diffrn_reflns_av_unetI/netI 0.0580
_diffrn_reflns_Laue_measured_fraction_full 0.998
_diffrn_reflns_Laue_measured_fraction_max 0.891
_diffrn_reflns_limit_h_max 18
_diffrn_reflns_limit_h_min -17
_diffrn_reflns_limit_k_max 18
_diffrn_reflns_limit_k_min -17
_diffrn_reflns_limit_l_max 24
_diffrn_reflns_limit_l_min -24
_diffrn_reflns_number 33694
_diffrn_reflns_point_group_measured_fraction_full 0.998
_diffrn_reflns_point_group_measured_fraction_max 0.891
_diffrn_reflns_theta_full 25.242
_diffrn_reflns_theta_max 29.490
_diffrn_reflns_theta_min 3.375
_exptl_absorpt_coefficient_mu 4.466
_exptl_absorpt_correction_T_max 1.00000
_exptl_absorpt_correction_T_min 0.58866
_exptl_absorpt_correction_type multi-scan
_exptl_absorpt_process_details
;
CrysAlisPro 1.171.38.41 (Rigaku Oxford Diffraction, 2015)
Empirical absorption correction using spherical harmonics,
 implemented in SCALE3 ABSPACK scaling algorithm.
;
_exptl_crystal_colour 'clear light brown'
_exptl_crystal_colour_lustre clear
_exptl_crystal_colour_modifier light
_exptl_crystal_colour_primary brown
_exptl_crystal_density_diffrn 2.280
_exptl_crystal_description block
_exptl_crystal_F_000 1976
_exptl_crystal_size_max 0.16
_exptl_crystal_size_mid 0.15
_exptl_crystal_size_min 0.14
_refine_diff_density_max 0.760
_refine_diff_density_min -0.569
_refine_diff_density_rms 0.139
_refine_ls_extinction_method none
_refine_ls_goodness_of_fit_ref 1.071
_refine_ls_hydrogen_treatment constr
_refine_ls_matrix_type full
_refine_ls_number_parameters 396
_refine_ls_number_reflns 7663
_refine_ls_number_restraints 129
_refine_ls_restrained_S_all 1.068
_refine_ls_R_factor_all 0.0932
_refine_ls_R_factor_gt 0.0553
_refine_ls_shift/su_max 0.002
_refine_ls_shift/su_mean 0.000
_refine_ls_structure_factor_coef Fsqd
_refine_ls_weighting_details 'w=1/[\s^2^(Fo^2^)+(0.0241P)^2^+7.0519P] where P=(Fo^2^+2Fc^2^)/3'
_refine_ls_weighting_scheme calc
_refine_ls_wR_factor_gt 0.0823
_refine_ls_wR_factor_ref 0.0938
_reflns_Friedel_coverage 0.000
_reflns_number_gt 5346
_reflns_number_total 7663
_reflns_threshold_expression 'I > 2\s(I)'
_cod_data_source_file d4ce00768a2.cif
_cod_data_source_block 2335047
_cod_depositor_comments 'Adding full bibliography for 7249521--7249527.cif.'
_cod_database_code 7249526
_shelx_shelxl_version_number 2019/3
_shelx_space_group_comment
;
The symmetry employed for this shelxl refinement is uniquely defined
by the following loop, which should always be used as a source of
symmetry information in preference to the above space-group names.
They are only intended as comments.
;
_shelx_estimated_absorpt_t_max 0.574
_shelx_estimated_absorpt_t_min 0.535
_olex2_refinement_description
;
1. Fixed Uiso
 At 1.2 times of:
  All C(H) groups, All C(H,H) groups, All N(H) groups
 At 1.5 times of:
  All C(H,H,H) groups
2. Restrained planarity
 C22, C23A, C24A, N7A
 with sigma of 0.1
3. Uiso/Uaniso restraints and constraints
Cd1 \\sim Cd2 \\sim I2 \\sim I3 \\sim I1 \\sim I1A \\sim IIB: within 2A with
sigma of 0.01 and sigma for terminal atoms of 0.02 within 2A
C22 \\sim O1 \\sim C23 \\sim C24 \\sim N7 \\sim C23A \\sim C24A \\sim N7A:
within 2A with sigma of 0.01 and sigma for terminal atoms of 0.02 within 2A
Uanis(I1) \\sim Ueq, Uanis(I1A) \\sim Ueq, Uanis(IIB) \\sim Ueq: with sigma of
0.01 and sigma for terminal atoms of 0.02
4. Same fragment restrains
{C22, O1, C23A, C24A, N7A} sigma for 1-2: 0.01, 1-3: 0.02
as in
{C22, O1, C23, C24, N7}
5. Others
 1*[Sof(I1)]+1*[Sof(I1A)]+1*[Sof(IIB)]=1 with esd of 0
 Sof(H22A)=Sof(C23A)=Sof(H23D)=Sof(H23E)=Sof(H23F)=Sof(C24A)=Sof(H24D)=
 Sof(H24E)=Sof(H24F)=Sof(N7A)=1-FVAR(1)
 Sof(H22)=Sof(C23)=Sof(H23A)=Sof(H23B)=Sof(H23C)=Sof(C24)=Sof(H24A)=Sof(H24B)=
 Sof(H24C)=Sof(N7)=FVAR(1)
6.a Aromatic/amide H refined with riding coordinates:
 C2(H2), C3(H3), C5(H5), C6(H6), C7(H7), C8(H8), C10(H10), C12(H12), C14(H14),
 C15(H15), C17(H17), C18(H18), C19(H19), C20(H20), N4(H4), C22(H22), C22(H22A)
6.b Idealised Me refined as rotating group:
 C23(H23A,H23B,H23C), C24(H24A,H24B,H24C), C23A(H23D,H23E,H23F), C24A(H24D,
 H24E,H24F)
;
_olex2_submission_special_instructions 'No special instructions were received'
_oxdiff_exptl_absorpt_empirical_details
;
Empirical correction (ABSPACK) includes:
- Absorption correction using spherical harmonics
- Frame scaling
;

loop_
_space_group_symop_operation_xyz
'x, y, z'
'-x+1/2, y+1/2, -z+1/2'
'-x, -y, -z'
'x-1/2, -y-1/2, z-1/2'

loop_
_atom_site_label
_atom_site_type_symbol
_atom_site_fract_x
_atom_site_fract_y
_atom_site_fract_z
_atom_site_U_iso_or_equiv
_atom_site_adp_type
_atom_site_occupancy
_atom_site_site_symmetry_order
_atom_site_calc_flag
_atom_site_refinement_flags_posn
_atom_site_refinement_flags_adp
_atom_site_refinement_flags_occupancy
_atom_site_disorder_assembly
_atom_site_disorder_group
C1 C 0.6878(4) 0.3617(4) 0.5726(4) 0.0330(14) Uani 1 1 d . . . . .
C2 C 0.7951(5) 0.3708(5) 0.5823(4) 0.0418(16) Uani 1 1 d . . . . .
H2 H 0.822372 0.375464 0.539145 0.050 Uiso 1 1 calc R U . . .
C3 C 0.8581(5) 0.3727(5) 0.6536(4) 0.0437(17) Uani 1 1 d . . . . .
H3 H 0.930024 0.380770 0.660915 0.052 Uiso 1 1 calc R U . . .
C4 C 0.8178(5) 0.3629(4) 0.7163(4) 0.0387(16) Uani 1 1 d . . . . .
C5 C 0.8786(5) 0.3707(5) 0.7922(4) 0.0450(17) Uani 1 1 d . . . . .
H5 H 0.949585 0.386239 0.801858 0.054 Uiso 1 1 calc R U . . .
C6 C 0.8364(6) 0.3561(5) 0.8510(4) 0.054(2) Uani 1 1 d . . . . .
H6 H 0.878065 0.362419 0.901847 0.064 Uiso 1 1 calc R U . . .
C7 C 0.7326(6) 0.3318(5) 0.8386(4) 0.0489(18) Uani 1 1 d . . . . .
H7 H 0.704425 0.319350 0.880539 0.059 Uiso 1 1 calc R U . . .
C8 C 0.6718(5) 0.3261(5) 0.7651(4) 0.0446(17) Uani 1 1 d . . . . .
H8 H 0.601224 0.309337 0.756766 0.054 Uiso 1 1 calc R U . . .
C9 C 0.7111(4) 0.3442(4) 0.7025(4) 0.0321(14) Uani 1 1 d . . . . .
C10 C 0.6202(5) 0.3725(5) 0.4959(4) 0.0385(15) Uani 1 1 d . . . . .
H10 H 0.647791 0.381543 0.453254 0.046 Uiso 1 1 calc R U . . .
C11 C 0.3613(4) 0.3892(4) 0.4128(3) 0.0309(13) Uani 1 1 d . . . . .
C12 C 0.2701(5) 0.4038(4) 0.2132(4) 0.0346(14) Uani 1 1 d . . . . .
H12 H 0.198270 0.410798 0.206954 0.042 Uiso 1 1 calc R U . . .
C13 C 0.3119(5) 0.3981(4) 0.1464(4) 0.0342(14) Uani 1 1 d . . . . .
C14 C 0.2446(5) 0.4094(5) 0.0736(4) 0.0462(17) Uani 1 1 d . . . . .
H14 H 0.173472 0.421149 0.067688 0.055 Uiso 1 1 calc R U . . .
C15 C 0.2826(6) 0.4034(5) 0.0122(4) 0.0530(19) Uani 1 1 d . . . . .
H15 H 0.238462 0.413177 -0.037419 0.064 Uiso 1 1 calc R U . . .
C16 C 0.3863(6) 0.3828(6) 0.0211(4) 0.0503(18) Uani 1 1 d . . . . .
C17 C 0.4306(7) 0.3751(7) -0.0405(5) 0.077(3) Uani 1 1 d . . . . .
H17 H 0.388899 0.382592 -0.091214 0.092 Uiso 1 1 calc R U . . .
C18 C 0.5328(8) 0.3569(8) -0.0282(6) 0.093(3) Uani 1 1 d . . . . .
H18 H 0.561364 0.350163 -0.070560 0.111 Uiso 1 1 calc R U . . .
C19 C 0.5969(7) 0.3478(8) 0.0464(6) 0.087(3) Uani 1 1 d . . . . .
H19 H 0.668152 0.334635 0.054123 0.105 Uiso 1 1 calc R U . . .
C20 C 0.5568(6) 0.3578(6) 0.1070(5) 0.066(2) Uani 1 1 d . . . . .
H20 H 0.600436 0.353487 0.157275 0.079 Uiso 1 1 calc R U . . .
C21 C 0.4513(5) 0.3745(5) 0.0962(4) 0.0470(17) Uani 1 1 d . . . . .
Cd1 Cd 0.46367(3) 0.31856(4) 0.59071(3) 0.03794(13) Uani 1 1 d . . . . .
Cd2 Cd 0.50567(3) 0.38335(4) 0.29438(3) 0.04013(14) Uani 1 1 d . . . . .
I2 I 0.60130(3) 0.57500(4) 0.29111(3) 0.04779(14) Uani 1 1 d . . . . .
I3 I 0.64977(4) 0.23361(4) 0.31223(3) 0.06332(17) Uani 1 1 d . . . . .
N1 N 0.6472(4) 0.3454(4) 0.6300(3) 0.0334(12) Uani 1 1 d . . . . .
N2 N 0.5226(4) 0.3696(4) 0.4870(3) 0.0316(11) Uani 1 1 d . . . . .
N3 N 0.4605(4) 0.3845(4) 0.4144(3) 0.0364(12) Uani 1 1 d . . . . .
N4 N 0.2957(4) 0.4013(4) 0.3424(3) 0.0351(12) Uani 1 1 d . . . . .
H4 H 0.229751 0.410551 0.337807 0.042 Uiso 1 1 calc R U . . .
N5 N 0.3316(4) 0.3993(3) 0.2797(3) 0.0311(11) Uani 1 1 d . . . . .
N6 N 0.4118(4) 0.3824(4) 0.1587(3) 0.0368(12) Uani 1 1 d . . . . .
S1 S 0.30420(12) 0.38014(14) 0.48581(10) 0.0428(4) Uani 1 1 d . . . . .
I1 I 0.4500(3) 0.1093(2) 0.5877(3) 0.0426(6) Uani 0.647(3) 1 d . U P A 1
I1A I 0.4583(16) 0.1186(16) 0.6054(10) 0.087(4) Uani 0.172(3) 1 d . U P A 2
IIB I 0.4343(17) 0.1095(16) 0.5806(14) 0.083(5) Uani 0.181(3) 1 d . U P A 3
C22 C 0.0414(7) 0.3971(7) 0.3654(6) 0.077(2) Uani 1 1 d D U . . .
H22 H 0.075142 0.375394 0.415643 0.093 Uiso 0.36(4) 1 calc R U P B 1
H22A H 0.081895 0.389964 0.416497 0.093 Uiso 0.64(4) 1 calc R U P B 2
O1 O 0.0860(4) 0.3908(4) 0.3173(3) 0.0708(16) Uani 1 1 d D U . . .
C23 C -0.1106(18) 0.458(3) 0.2770(14) 0.084(6) Uani 0.36(4) 1 d D U P B 1
H23A H -0.065530 0.454947 0.242584 0.125 Uiso 0.36(4) 1 calc R U P B 1
H23B H -0.138471 0.527332 0.276460 0.125 Uiso 0.36(4) 1 calc R U P B 1
H23C H -0.167086 0.409406 0.260036 0.125 Uiso 0.36(4) 1 calc R U P B 1
C24 C -0.1014(19) 0.469(4) 0.4083(18) 0.095(6) Uani 0.36(4) 1 d D U P B 1
H24A H -0.056297 0.455999 0.459206 0.143 Uiso 0.36(4) 1 calc R U P B 1
H24B H -0.166823 0.433517 0.402793 0.143 Uiso 0.36(4) 1 calc R U P B 1
H24C H -0.113981 0.542735 0.401641 0.143 Uiso 0.36(4) 1 calc R U P B 1
N7 N -0.0539(11) 0.433(3) 0.3520(11) 0.076(4) Uani 0.36(4) 1 d D U P B 1
C23A C -0.1265(11) 0.424(2) 0.2838(10) 0.093(5) Uani 0.64(4) 1 d D U P B 2
H23D H -0.088595 0.445711 0.247154 0.139 Uiso 0.64(4) 1 calc R U P B 2
H23E H -0.178006 0.475922 0.286196 0.139 Uiso 0.64(4) 1 calc R U P B 2
H23F H -0.160629 0.358850 0.267462 0.139 Uiso 0.64(4) 1 calc R U P B 2
C24A C -0.1041(12) 0.409(2) 0.4185(10) 0.090(5) Uani 0.64(4) 1 d D U P B 2
H24D H -0.146016 0.347549 0.414587 0.136 Uiso 0.64(4) 1 calc R U P B 2
H24E H -0.147681 0.469738 0.416683 0.136 Uiso 0.64(4) 1 calc R U P B 2
H24F H -0.050525 0.408709 0.466801 0.136 Uiso 0.64(4) 1 calc R U P B 2
N7A N -0.0577(8) 0.4128(16) 0.3565(7) 0.074(3) Uani 0.64(4) 1 d D U P B 2

loop_
_atom_site_aniso_label
_atom_site_aniso_U_11
_atom_site_aniso_U_22
_atom_site_aniso_U_33
_atom_site_aniso_U_23
_atom_site_aniso_U_13
_atom_site_aniso_U_12
C1 0.034(3) 0.031(3) 0.034(4) 0.003(3) 0.009(3) 0.000(3)
C2 0.033(3) 0.056(4) 0.040(4) 0.004(3) 0.015(3) -0.003(3)
C3 0.029(3) 0.044(4) 0.056(5) 0.002(3) 0.008(3) 0.000(3)
C4 0.034(3) 0.027(3) 0.049(4) 0.002(3) 0.000(3) 0.003(3)
C5 0.038(4) 0.039(4) 0.052(5) -0.003(3) 0.001(3) 0.000(3)
C6 0.068(5) 0.043(4) 0.039(5) 0.001(3) -0.004(4) 0.013(4)
C7 0.057(5) 0.051(4) 0.038(4) 0.007(3) 0.012(4) 0.015(4)
C8 0.046(4) 0.042(4) 0.045(5) 0.004(3) 0.011(3) 0.009(3)
C9 0.032(3) 0.028(3) 0.036(4) 0.005(3) 0.008(3) 0.004(3)
C10 0.036(3) 0.048(4) 0.035(4) 0.002(3) 0.015(3) 0.001(3)
C11 0.033(3) 0.030(3) 0.030(3) -0.001(3) 0.009(3) 0.001(3)
C12 0.037(3) 0.028(3) 0.037(4) -0.002(3) 0.007(3) 0.003(3)
C13 0.035(3) 0.031(3) 0.036(4) -0.001(3) 0.008(3) -0.002(3)
C14 0.041(4) 0.062(5) 0.031(4) -0.002(3) 0.000(3) -0.004(3)
C15 0.055(5) 0.063(5) 0.035(4) 0.001(4) 0.001(4) -0.003(4)
C16 0.060(5) 0.057(5) 0.038(4) -0.003(4) 0.020(4) -0.004(4)
C17 0.076(6) 0.109(8) 0.054(6) -0.014(5) 0.033(5) -0.009(5)
C18 0.097(8) 0.127(9) 0.072(7) -0.018(6) 0.055(6) -0.011(7)
C19 0.070(6) 0.126(9) 0.081(8) 0.000(6) 0.046(6) 0.006(6)
C20 0.054(5) 0.086(6) 0.064(6) 0.004(5) 0.028(4) 0.004(4)
C21 0.049(4) 0.043(4) 0.055(5) -0.001(4) 0.024(4) -0.004(3)
Cd1 0.0353(3) 0.0429(3) 0.0365(3) 0.0049(2) 0.0110(2) 0.0000(2)
Cd2 0.0301(2) 0.0487(3) 0.0412(3) 0.0016(2) 0.0088(2) 0.0032(2)
I2 0.0471(3) 0.0504(3) 0.0526(3) -0.0048(2) 0.0250(2) -0.0036(2)
I3 0.0475(3) 0.0602(3) 0.0801(4) 0.0064(3) 0.0129(3) 0.0174(2)
N1 0.031(3) 0.031(3) 0.039(3) 0.004(2) 0.010(2) 0.001(2)
N2 0.030(3) 0.034(3) 0.032(3) 0.004(2) 0.008(2) 0.002(2)
N3 0.031(3) 0.045(3) 0.032(3) 0.005(2) 0.006(2) -0.001(2)
N4 0.030(3) 0.043(3) 0.033(3) 0.000(2) 0.008(2) 0.001(2)
N5 0.033(3) 0.028(3) 0.032(3) -0.001(2) 0.008(2) 0.001(2)
N6 0.035(3) 0.038(3) 0.038(3) -0.002(2) 0.010(2) -0.002(2)
S1 0.0363(9) 0.0562(11) 0.0380(10) 0.0064(8) 0.0136(7) 0.0055(8)
I1 0.0471(14) 0.0316(10) 0.0442(16) -0.0020(10) 0.0033(13) -0.0059(8)
I1A 0.086(6) 0.060(5) 0.090(9) -0.001(5) -0.022(5) 0.000(4)
IIB 0.082(8) 0.077(6) 0.072(7) 0.007(4) -0.015(4) -0.010(4)
C22 0.054(4) 0.092(6) 0.086(5) 0.004(5) 0.020(4) -0.015(4)
O1 0.045(3) 0.095(4) 0.078(4) -0.011(3) 0.025(3) 0.002(3)
C23 0.052(9) 0.117(13) 0.094(11) 0.023(11) 0.042(9) -0.022(10)
C24 0.068(10) 0.112(13) 0.114(11) -0.006(12) 0.037(10) -0.022(11)
N7 0.051(5) 0.098(8) 0.085(6) 0.006(6) 0.031(5) -0.017(6)
C23A 0.064(8) 0.120(12) 0.099(9) 0.023(9) 0.030(7) -0.024(8)
C24A 0.076(7) 0.109(12) 0.102(9) -0.007(9) 0.051(7) -0.032(8)
N7A 0.050(4) 0.096(7) 0.083(5) 0.002(5) 0.031(4) -0.014(5)

loop_
_atom_type_symbol
_atom_type_description
_atom_type_scat_dispersion_real
_atom_type_scat_dispersion_imag
_atom_type_scat_source
C C 0.0033 0.0016 'International Tables Vol C Tables 4.2.6.8 and 6.1.1.4'
H H 0.0000 0.0000 'International Tables Vol C Tables 4.2.6.8 and 6.1.1.4'
Cd Cd -0.8075 1.2024 'International Tables Vol C Tables 4.2.6.8 and 6.1.1.4'
I I -0.4742 1.8119 'International Tables Vol C Tables 4.2.6.8 and 6.1.1.4'
N N 0.0061 0.0033 'International Tables Vol C Tables 4.2.6.8 and 6.1.1.4'
O O 0.0106 0.0060 'International Tables Vol C Tables 4.2.6.8 and 6.1.1.4'
S S 0.1246 0.1234 'International Tables Vol C Tables 4.2.6.8 and 6.1.1.4'

loop_
_geom_angle_atom_site_label_1
_geom_angle_atom_site_label_2
_geom_angle_atom_site_label_3
_geom_angle
_geom_angle_site_symmetry_1
_geom_angle_site_symmetry_3
_geom_angle_publ_flag
C2 C1 C10 118.4(6) . . ?
N1 C1 C2 122.6(6) . . ?
N1 C1 C10 119.0(5) . . ?
C1 C2 H2 120.4 . . ?
C3 C2 C1 119.2(6) . . ?
C3 C2 H2 120.4 . . ?
C2 C3 H3 120.0 . . ?
C2 C3 C4 119.9(6) . . ?
C4 C3 H3 120.0 . . ?
C3 C4 C5 122.7(6) . . ?
C3 C4 C9 118.0(6) . . ?
C5 C4 C9 119.3(6) . . ?
C4 C5 H5 119.9 . . ?
C6 C5 C4 120.3(7) . . ?
C6 C5 H5 119.9 . . ?
C5 C6 H6 119.4 . . ?
C5 C6 C7 121.2(7) . . ?
C7 C6 H6 119.4 . . ?
C6 C7 H7 120.3 . . ?
C8 C7 C6 119.3(7) . . ?
C8 C7 H7 120.3 . . ?
C7 C8 H8 119.2 . . ?
C7 C8 C9 121.5(7) . . ?
C9 C8 H8 119.2 . . ?
C8 C9 C4 118.1(6) . . ?
N1 C9 C4 121.5(6) . . ?
N1 C9 C8 120.3(6) . . ?
C1 C10 H10 120.6 . . ?
N2 C10 C1 118.8(6) . . ?
N2 C10 H10 120.6 . . ?
N3 C11 N4 115.5(5) . . ?
N3 C11 S1 129.5(5) . . ?
N4 C11 S1 115.0(4) . . ?
C13 C12 H12 120.5 . . ?
N5 C12 H12 120.5 . . ?
N5 C12 C13 118.9(6) . . ?
C14 C13 C12 118.6(6) . . ?
N6 C13 C12 117.6(6) . . ?
N6 C13 C14 123.8(6) . . ?
C13 C14 H14 120.6 . . ?
C15 C14 C13 118.7(7) . . ?
C15 C14 H14 120.6 . . ?
C14 C15 H15 119.8 . . ?
C14 C15 C16 120.3(7) . . ?
C16 C15 H15 119.8 . . ?
C15 C16 C17 123.2(8) . . ?
C15 C16 C21 118.4(7) . . ?
C17 C16 C21 118.3(7) . . ?
C16 C17 H17 119.8 . . ?
C18 C17 C16 120.5(9) . . ?
C18 C17 H17 119.8 . . ?
C17 C18 H18 119.5 . . ?
C17 C18 C19 121.0(9) . . ?
C19 C18 H18 119.5 . . ?
C18 C19 H19 120.1 . . ?
C20 C19 C18 119.7(9) . . ?
C20 C19 H19 120.1 . . ?
C19 C20 H20 119.7 . . ?
C19 C20 C21 120.6(9) . . ?
C21 C20 H20 119.7 . . ?
C20 C21 C16 119.7(7) . . ?
N6 C21 C16 120.7(6) . . ?
N6 C21 C20 119.6(7) . . ?
N1 Cd1 I2 101.41(12) . 3_666 ?
N1 Cd1 S1 139.38(13) . . ?
N1 Cd1 I1 102.08(14) . . ?
N1 Cd1 I1A 99.7(5) . . ?
N1 Cd1 IIB 106.4(5) . . ?
N2 Cd1 I2 134.36(12) . 3_666 ?
N2 Cd1 N1 69.87(17) . . ?
N2 Cd1 S1 73.23(12) . . ?
N2 Cd1 I1 107.81(14) . . ?
N2 Cd1 I1A 113.1(5) . . ?
N2 Cd1 IIB 107.7(5) . . ?
S1 Cd1 I2 92.30(4) . 3_666 ?
S1 Cd1 I1 104.86(12) . . ?
S1 Cd1 I1A 110.0(4) . . ?
S1 Cd1 IIB 100.5(4) . . ?
I1 Cd1 I2 117.77(7) . 3_666 ?
I1A Cd1 I2 112.6(5) . 3_666 ?
IIB Cd1 I2 117.5(5) . 3_666 ?
I3 Cd2 I2 109.01(2) . . ?
N3 Cd2 I2 103.77(12) . . ?
N3 Cd2 I3 103.80(12) . . ?
N3 Cd2 N6 136.03(16) . . ?
N5 Cd2 I2 111.98(11) . . ?
N5 Cd2 I3 139.00(11) . . ?
N5 Cd2 N3 67.20(17) . . ?
N5 Cd2 N6 69.02(17) . . ?
N6 Cd2 I2 95.85(12) . . ?
N6 Cd2 I3 106.32(12) . . ?
Cd2 I2 Cd1 100.616(19) . 3_666 ?
C1 N1 C9 118.3(5) . . ?
C1 N1 Cd1 113.4(4) . . ?
C9 N1 Cd1 128.3(4) . . ?
C10 N2 Cd1 117.6(4) . . ?
C10 N2 N3 117.6(5) . . ?
N3 N2 Cd1 124.3(3) . . ?
C11 N3 Cd2 118.0(4) . . ?
C11 N3 N2 112.6(5) . . ?
N2 N3 Cd2 129.0(4) . . ?
C11 N4 H4 120.0 . . ?
N5 N4 C11 120.0(5) . . ?
N5 N4 H4 120.0 . . ?
C12 N5 Cd2 120.3(4) . . ?
C12 N5 N4 120.6(5) . . ?
N4 N5 Cd2 119.0(4) . . ?
C13 N6 C21 118.0(6) . . ?
C13 N6 Cd2 113.8(4) . . ?
C21 N6 Cd2 128.1(4) . . ?
C11 S1 Cd1 97.8(2) . . ?
O1 C22 H22 118.6 . . ?
O1 C22 H22A 116.1 . . ?
O1 C22 N7 122.8(12) . . ?
O1 C22 N7A 127.9(11) . . ?
N7 C22 H22 118.6 . . ?
N7A C22 H22A 116.1 . . ?
H23A C23 H23B 109.5 . . ?
H23A C23 H23C 109.5 . . ?
H23B C23 H23C 109.5 . . ?
N7 C23 H23A 109.5 . . ?
N7 C23 H23B 109.5 . . ?
N7 C23 H23C 109.5 . . ?
H24A C24 H24B 109.5 . . ?
H24A C24 H24C 109.5 . . ?
H24B C24 H24C 109.5 . . ?
N7 C24 H24A 109.5 . . ?
N7 C24 H24B 109.5 . . ?
N7 C24 H24C 109.5 . . ?
C22 N7 C23 120.8(13) . . ?
C22 N7 C24 125.6(14) . . ?
C23 N7 C24 112.5(14) . . ?
H23D C23A H23E 109.5 . . ?
H23D C23A H23F 109.5 . . ?
H23E C23A H23F 109.5 . . ?
N7A C23A H23D 109.5 . . ?
N7A C23A H23E 109.5 . . ?
N7A C23A H23F 109.5 . . ?
H24D C24A H24E 109.5 . . ?
H24D C24A H24F 109.5 . . ?
H24E C24A H24F 109.5 . . ?
N7A C24A H24D 109.5 . . ?
N7A C24A H24E 109.5 . . ?
N7A C24A H24F 109.5 . . ?
C22 N7A C23A 121.9(10) . . ?
C22 N7A C24A 122.6(11) . . ?
C23A N7A C24A 115.2(10) . . ?

loop_
_geom_bond_atom_site_label_1
_geom_bond_atom_site_label_2
_geom_bond_distance
_geom_bond_site_symmetry_2
_geom_bond_publ_flag
C1 C2 1.418(8) . ?
C1 C10 1.457(9) . ?
C1 N1 1.316(7) . ?
C2 H2 0.9500 . ?
C2 C3 1.350(9) . ?
C3 H3 0.9500 . ?
C3 C4 1.390(9) . ?
C4 C5 1.410(9) . ?
C4 C9 1.416(8) . ?
C5 H5 0.9500 . ?
C5 C6 1.349(10) . ?
C6 H6 0.9500 . ?
C6 C7 1.396(10) . ?
C7 H7 0.9500 . ?
C7 C8 1.372(9) . ?
C8 H8 0.9500 . ?
C8 C9 1.394(9) . ?
C9 N1 1.372(7) . ?
C10 H10 0.9500 . ?
C10 N2 1.284(7) . ?
C11 N3 1.333(7) . ?
C11 N4 1.359(7) . ?
C11 S1 1.702(6) . ?
C12 H12 0.9500 . ?
C12 C13 1.466(9) . ?
C12 N5 1.276(7) . ?
C13 C14 1.402(9) . ?
C13 N6 1.324(7) . ?
C14 H14 0.9500 . ?
C14 C15 1.343(9) . ?
C15 H15 0.9500 . ?
C15 C16 1.393(10) . ?
C16 C17 1.403(10) . ?
C16 C21 1.418(10) . ?
C17 H17 0.9500 . ?
C17 C18 1.359(12) . ?
C18 H18 0.9500 . ?
C18 C19 1.407(13) . ?
C19 H19 0.9500 . ?
C19 C20 1.353(11) . ?
C20 H20 0.9500 . ?
C20 C21 1.403(9) . ?
C21 N6 1.377(8) . ?
Cd1 I2 2.8793(7) 3_666 ?
Cd1 N1 2.418(5) . ?
Cd1 N2 2.324(5) . ?
Cd1 S1 2.6005(17) . ?
Cd1 I1 2.745(3) . ?
Cd1 I1A 2.63(2) . ?
Cd1 IIB 2.77(2) . ?
Cd2 I2 2.8292(7) . ?
Cd2 I3 2.7203(7) . ?
Cd2 N3 2.410(5) . ?
Cd2 N5 2.304(5) . ?
Cd2 N6 2.456(5) . ?
N2 N3 1.378(7) . ?
N4 H4 0.8800 . ?
N4 N5 1.348(7) . ?
C22 H22 0.9500 . ?
C22 H22A 0.9500 . ?
C22 O1 1.184(10) . ?
C22 N7 1.332(12) . ?
C22 N7A 1.322(11) . ?
C23 H23A 0.9800 . ?
C23 H23B 0.9800 . ?
C23 H23C 0.9800 . ?
C23 N7 1.413(14) . ?
C24 H24A 0.9800 . ?
C24 H24B 0.9800 . ?
C24 H24C 0.9800 . ?
C24 N7 1.421(14) . ?
C23A H23D 0.9800 . ?
C23A H23E 0.9800 . ?
C23A H23F 0.9800 . ?
C23A N7A 1.408(13) . ?
C24A H24D 0.9800 . ?
C24A H24E 0.9800 . ?
C24A H24F 0.9800 . ?
C24A N7A 1.423(13) . ?

loop_
_geom_hbond_atom_site_label_D
_geom_hbond_atom_site_label_H
_geom_hbond_atom_site_label_A
_geom_hbond_distance_DH
_geom_hbond_distance_HA
_geom_hbond_distance_DA
_geom_hbond_angle_DHA
_geom_hbond_site_symmetry_A
_geom_hbond_publ_flag
N4 H4 O1 0.88 1.90 2.750(7) 163.3 . yes

loop_
_geom_torsion_atom_site_label_1
_geom_torsion_atom_site_label_2
_geom_torsion_atom_site_label_3
_geom_torsion_atom_site_label_4
_geom_torsion
_geom_torsion_site_symmetry_1
_geom_torsion_site_symmetry_2
_geom_torsion_site_symmetry_3
_geom_torsion_site_symmetry_4
_geom_torsion_publ_flag
C1 C2 C3 C4 1.8(10) . . . . ?
C1 C10 N2 Cd1 -10.7(7) . . . . ?
C1 C10 N2 N3 177.2(5) . . . . ?
C2 C1 C10 N2 -176.5(6) . . . . ?
C2 C1 N1 C9 4.5(9) . . . . ?
C2 C1 N1 Cd1 -174.6(5) . . . . ?
C2 C3 C4 C5 -176.0(6) . . . . ?
C2 C3 C4 C9 4.2(9) . . . . ?
C3 C4 C5 C6 -177.0(6) . . . . ?
C3 C4 C9 C8 174.8(6) . . . . ?
C3 C4 C9 N1 -6.2(9) . . . . ?
C4 C5 C6 C7 0.8(10) . . . . ?
C4 C9 N1 C1 1.9(8) . . . . ?
C4 C9 N1 Cd1 -179.1(4) . . . . ?
C5 C4 C9 C8 -5.0(9) . . . . ?
C5 C4 C9 N1 173.9(5) . . . . ?
C5 C6 C7 C8 -2.2(10) . . . . ?
C6 C7 C8 C9 -0.2(10) . . . . ?
C7 C8 C9 C4 3.8(9) . . . . ?
C7 C8 C9 N1 -175.2(6) . . . . ?
C8 C9 N1 C1 -179.2(6) . . . . ?
C8 C9 N1 Cd1 -0.2(8) . . . . ?
C9 C4 C5 C6 2.8(9) . . . . ?
C10 C1 C2 C3 172.5(6) . . . . ?
C10 C1 N1 C9 -174.5(5) . . . . ?
C10 C1 N1 Cd1 6.4(7) . . . . ?
C10 N2 N3 C11 -174.3(5) . . . . ?
C10 N2 N3 Cd2 13.3(7) . . . . ?
C11 N4 N5 C12 175.3(5) . . . . ?
C11 N4 N5 Cd2 -3.1(7) . . . . ?
C12 C13 C14 C15 -179.4(6) . . . . ?
C12 C13 N6 C21 178.4(5) . . . . ?
C12 C13 N6 Cd2 -5.7(6) . . . . ?
C13 C12 N5 Cd2 0.4(7) . . . . ?
C13 C12 N5 N4 -178.1(5) . . . . ?
C13 C14 C15 C16 2.1(11) . . . . ?
C14 C13 N6 C21 -1.5(9) . . . . ?
C14 C13 N6 Cd2 174.4(5) . . . . ?
C14 C15 C16 C17 179.7(8) . . . . ?
C14 C15 C16 C21 -3.6(11) . . . . ?
C15 C16 C17 C18 178.7(9) . . . . ?
C15 C16 C21 C20 -177.5(7) . . . . ?
C15 C16 C21 N6 2.6(10) . . . . ?
C16 C17 C18 C19 -1.5(16) . . . . ?
C16 C21 N6 C13 -0.1(9) . . . . ?
C16 C21 N6 Cd2 -175.3(5) . . . . ?
C17 C16 C21 C20 -0.7(11) . . . . ?
C17 C16 C21 N6 179.4(7) . . . . ?
C17 C18 C19 C20 -0.4(17) . . . . ?
C18 C19 C20 C21 1.7(15) . . . . ?
C19 C20 C21 C16 -1.2(12) . . . . ?
C19 C20 C21 N6 178.7(8) . . . . ?
C20 C21 N6 C13 -180.0(6) . . . . ?
C20 C21 N6 Cd2 4.8(9) . . . . ?
C21 C16 C17 C18 2.0(13) . . . . ?
Cd1 N2 N3 C11 14.2(6) . . . . ?
Cd1 N2 N3 Cd2 -158.2(2) . . . . ?
N1 C1 C2 C3 -6.5(10) . . . . ?
N1 C1 C10 N2 2.5(9) . . . . ?
N3 C11 N4 N5 5.5(8) . . . . ?
N3 C11 S1 Cd1 -11.0(6) . . . . ?
N4 C11 N3 Cd2 -5.2(7) . . . . ?
N4 C11 N3 N2 -178.5(5) . . . . ?
N4 C11 S1 Cd1 167.9(4) . . . . ?
N5 C12 C13 C14 -176.2(5) . . . . ?
N5 C12 C13 N6 3.9(8) . . . . ?
N6 C13 C14 C15 0.5(10) . . . . ?
S1 C11 N3 Cd2 173.7(3) . . . . ?
S1 C11 N3 N2 0.4(8) . . . . ?
S1 C11 N4 N5 -173.5(4) . . . . ?
O1 C22 N7 C23 6(4) . . . . ?
O1 C22 N7 C24 -162(3) . . . . ?
O1 C22 N7A C23A 0(2) . . . . ?
O1 C22 N7A C24A 174.0(14) . . . . ?
